data_1546215
loop_
_publ_author_name
'Lv, Ningning'
'Chen, Zhengkai'
'Liu, Yue'
'Liu, Zhanxiang'
'Zhang, Yuhong'

_publ_section_title
;
 Synthesis of Functionalized Indenones via Rh-Catalyzed C-H Activation
 Cascade Reaction.
;
_journal_issue 10
_journal_name_full 'Organic letters'
_journal_page_first 2588
_journal_page_last 2591
_journal_paper_doi 10.1021/acs.orglett.7b00906
_journal_volume 19
_journal_year 2017
_chemical_formula_moiety 'C14 H15 N O3'
_chemical_formula_sum 'C14 H15 N O3'
_chemical_formula_weight 245.27
_chemical_name_systematic
;
 ? 
;
_space_group_crystal_system orthorhombic
_space_group_IT_number 62
_space_group_name_Hall '-P 2ac 2n'
_space_group_name_H-M_alt 'P n m a'
_symmetry_space_group_name_Hall '-P 2ac 2n'
_symmetry_space_group_name_H-M 'P n m a'
_atom_sites_solution_hydrogens geom
_atom_sites_solution_primary direct
_atom_sites_solution_secondary difmap
_audit_creation_date 2016-05-20
_audit_creation_method
;
Olex2 1.2
(compiled 2014.03.20 svn.r2914 for OlexSys, GUI svn.r4816)
;
_cell_angle_alpha 90.00
_cell_angle_beta 90.00
_cell_angle_gamma 90.00
_cell_formula_units_Z 4
_cell_length_a 25.771(3)
_cell_length_b 6.8258(8)
_cell_length_c 7.1894(5)
_cell_measurement_reflns_used 1330
_cell_measurement_temperature 293(2)
_cell_measurement_theta_max 29.3035
_cell_measurement_theta_min 2.8275
_cell_volume 1264.7(2)
_computing_cell_refinement
;
CrysAlisPro, Agilent Technologies,
Version 1.171.35.11 (release 16-05-2011 CrysAlis171 .NET)
(compiled May 16 2011,17:55:39)
;
_computing_data_collection
;
CrysAlisPro, Agilent Technologies,
Version 1.171.35.11 (release 16-05-2011 CrysAlis171 .NET)
(compiled May 16 2011,17:55:39)
;
_computing_data_reduction
;
CrysAlisPro, Agilent Technologies,
Version 1.171.35.11 (release 16-05-2011 CrysAlis171 .NET)
(compiled May 16 2011,17:55:39)
;
_computing_molecular_graphics 'Olex2 (Dolomanov et al., 2009)'
_computing_publication_material 'Olex2 (Dolomanov et al., 2009)'
_computing_structure_refinement 'ShelXL (Sheldrick, 2008)'
_computing_structure_solution 'ShelXS (Sheldrick, 2008)'
_diffrn_ambient_temperature 293.15
_diffrn_detector_area_resol_mean 10.3592
_diffrn_measured_fraction_theta_full 0.999
_diffrn_measured_fraction_theta_max 0.999
_diffrn_measurement_device_type 'Xcalibur, Atlas, Gemini ultra'
_diffrn_measurement_method '\w scans'
_diffrn_orient_matrix_UB_11 -0.0134275000
_diffrn_orient_matrix_UB_12 0.0901347000
_diffrn_orient_matrix_UB_13 0.0096559000
_diffrn_orient_matrix_UB_21 -0.0176120000
_diffrn_orient_matrix_UB_22 -0.0448393000
_diffrn_orient_matrix_UB_23 0.0627845000
_diffrn_orient_matrix_UB_31 0.0163502000
_diffrn_orient_matrix_UB_32 0.0257148000
_diffrn_orient_matrix_UB_33 0.0754762000
_diffrn_radiation_monochromator graphite
_diffrn_radiation_type MoK\a
_diffrn_radiation_wavelength 0.71073
_diffrn_reflns_av_R_equivalents 0.0348
_diffrn_reflns_av_unetI/netI 0.0218
_diffrn_reflns_limit_h_max 31
_diffrn_reflns_limit_h_min -26
_diffrn_reflns_limit_k_max 8
_diffrn_reflns_limit_k_min -8
_diffrn_reflns_limit_l_max 8
_diffrn_reflns_limit_l_min -8
_diffrn_reflns_number 7348
_diffrn_reflns_theta_full 25.35
_diffrn_reflns_theta_max 25.35
_diffrn_reflns_theta_min 2.94
_diffrn_source 'Enhance (Mo) X-ray Source'
_exptl_absorpt_coefficient_mu 0.091
_exptl_absorpt_correction_T_max 1.00000
_exptl_absorpt_correction_T_min 0.39392
_exptl_absorpt_correction_type multi-scan
_exptl_absorpt_process_details
;
CrysAlisPro, Agilent Technologies,
Version 1.171.35.11 (release 16-05-2011 CrysAlis171 .NET)
(compiled May 16 2011,17:55:39)
Empirical absorption correction using spherical harmonics,
 implemented in SCALE3 ABSPACK scaling algorithm.
;
_exptl_crystal_colour yellow
_exptl_crystal_colour_primary yellow
_exptl_crystal_density_diffrn 1.288
_exptl_crystal_density_method 'not measured'
_exptl_crystal_description needle
_exptl_crystal_F_000 520
_exptl_crystal_size_max 0.4
_exptl_crystal_size_mid 0.28
_exptl_crystal_size_min 0.2
_refine_diff_density_max 0.162
_refine_diff_density_min -0.209
_refine_diff_density_rms 0.048
_refine_ls_extinction_method none
_refine_ls_goodness_of_fit_ref 1.038
_refine_ls_hydrogen_treatment constr
_refine_ls_matrix_type full
_refine_ls_number_parameters 107
_refine_ls_number_reflns 1262
_refine_ls_number_restraints 0
_refine_ls_restrained_S_all 1.038
_refine_ls_R_factor_all 0.0660
_refine_ls_R_factor_gt 0.0450
_refine_ls_shift/su_max 0.000
_refine_ls_shift/su_mean 0.000
_refine_ls_structure_factor_coef Fsqd
_refine_ls_weighting_details 'calc w=1/[\s^2^(Fo^2^)+(0.0620P)^2^+0.1936P] where P=(Fo^2^+2Fc^2^)/3'
_refine_ls_weighting_scheme calc
_refine_ls_wR_factor_gt 0.1100
_refine_ls_wR_factor_ref 0.1235
_reflns_number_gt 912
_reflns_number_total 1262
_reflns_threshold_expression >2sigma(I)
_cod_data_source_file ol7b00906_si_002.cif
_cod_data_source_block 160520_lnn_1_066_11
_cod_database_code 1546215
_chemical_oxdiff_formula 'c10 h10 n2 o8'
_reflns_odcompleteness_completeness 99.74
_reflns_odcompleteness_iscentric 1
_reflns_odcompleteness_theta 26.32
_olex2_refinement_description
;
1. Fixed Uiso
 At 1.2 times of:
  All C(H) groups, {H12A,H12B,H12C} of C12, All N(H,H) groups
 At 1.5 times of:
  {H13A,H13B,H13C} of C13
2. Others
 Fixed Sof: H12A(0.5) H12B(0.5)
3.a Riding coordinates:
 N1(H1A,H1B), C12(H12A,H12B,H12C)
3.b Aromatic/amide H refined with riding coordinates:
 C1(H1), C2(H2), C3(H3), C4(H4)
3.c Idealised Me refined as rotating group:
 C13(H13A,H13B,H13C)
;

loop_
_space_group_symop_id
_space_group_symop_operation_xyz
1 'x, y, z'
2 '-x+1/2, -y, z+1/2'
3 'x+1/2, -y+1/2, -z+1/2'
4 '-x, y+1/2, -z'
5 '-x, -y, -z'
6 'x-1/2, y, -z-1/2'
7 '-x-1/2, y-1/2, z-1/2'
8 'x, -y-1/2, z'

loop_
_atom_site_label
_atom_site_type_symbol
_atom_site_fract_x
_atom_site_fract_y
_atom_site_fract_z
_atom_site_U_iso_or_equiv
_atom_site_adp_type
_atom_site_occupancy
_atom_site_calc_flag
_atom_site_site_symmetry_order
_atom_site_refinement_flags_posn
_atom_site_refinement_flags_adp
_atom_site_refinement_flags_occupancy
O1 O -0.01756(7) 0.2500 0.5375(2) 0.0579(6) Uani 1 d 2 S T P
O2 O -0.14497(8) 0.2500 0.1294(2) 0.0656(6) Uani 1 d 2 S T P
O3 O -0.12956(7) 0.2500 0.43821(19) 0.0457(5) Uani 1 d 2 S T P
N1 N -0.06250(9) 0.2500 -0.1032(2) 0.0487(6) Uani 1 d 2 S T P
H1A H -0.0959 0.2500 -0.1033 0.058 Uiso 1 d 2 RS T P
H1B H -0.0458 0.2500 -0.2068 0.058 Uiso 1 d 2 RS T P
C1 C 0.08332(11) 0.2500 0.3118(3) 0.0546(7) Uani 1 d 2 S T P
H1 H 0.0919 0.2500 0.4374 0.066 Uiso 1 calc 2 RS T P
C2 C 0.12166(11) 0.2500 0.1765(4) 0.0574(7) Uani 1 d 2 S T P
H2 H 0.1564 0.2500 0.2119 0.069 Uiso 1 calc 2 RS T P
C3 C 0.10891(12) 0.2500 -0.0107(4) 0.0557(7) Uani 1 d 2 S T P
H3 H 0.1352 0.2500 -0.0992 0.067 Uiso 1 calc 2 RS T P
C4 C 0.05772(11) 0.2500 -0.0681(3) 0.0468(7) Uani 1 d 2 S T P
H4 H 0.0492 0.2500 -0.1938 0.056 Uiso 1 calc 2 RS T P
C5 C 0.01979(10) 0.2500 0.0669(3) 0.0388(6) Uani 1 d 2 S T P
C6 C 0.03264(10) 0.2500 0.2557(3) 0.0402(6) Uani 1 d 2 S T P
C7 C -0.01686(10) 0.2500 0.3673(3) 0.0410(6) Uani 1 d 2 S T P
C8 C -0.05873(10) 0.2500 0.2336(3) 0.0404(6) Uani 1 d 2 S T P
C9 C -0.03723(10) 0.2500 0.0539(3) 0.0389(6) Uani 1 d 2 S T P
C10 C -0.11431(10) 0.2500 0.2594(3) 0.0456(6) Uani 1 d 2 S T P
C11 C -0.18538(10) 0.2500 0.4832(3) 0.0467(7) Uani 1 d 2 S T P
C12 C -0.18514(10) 0.2500 0.6939(3) 0.0496(7) Uani 1 d 2 S T P
H12A H -0.1663 0.1379 0.7381 0.060 Uiso 0.50 d 1 R . .
H12B H -0.1687 0.3674 0.7381 0.060 Uiso 0.50 d 1 R . .
H12C H -0.2202 0.2500 0.7389 0.060 Uiso 1 d 2 RS T P
C13 C -0.21075(9) 0.4351(4) 0.4121(3) 0.0800(8) Uani 1 d 1 . . .
H13A H -0.2127 0.4307 0.2788 0.120 Uiso 1 calc 1 GR . .
H13B H -0.1906 0.5466 0.4495 0.120 Uiso 1 calc 1 GR . .
H13C H -0.2451 0.4457 0.4628 0.120 Uiso 1 calc 1 GR . .

loop_
_atom_site_aniso_label
_atom_site_aniso_U_11
_atom_site_aniso_U_22
_atom_site_aniso_U_33
_atom_site_aniso_U_23
_atom_site_aniso_U_13
_atom_site_aniso_U_12
O1 0.0614(14) 0.0884(14) 0.0239(8) 0.000 0.0026(8) 0.000
O2 0.0499(12) 0.1141(17) 0.0329(9) 0.000 -0.0046(8) 0.000
O3 0.0405(11) 0.0677(11) 0.0290(8) 0.000 0.0040(7) 0.000
N1 0.0530(14) 0.0667(14) 0.0263(10) 0.000 0.0006(9) 0.000
C1 0.0542(19) 0.0694(18) 0.0402(13) 0.000 -0.0006(13) 0.000
C2 0.0437(17) 0.0653(18) 0.0633(17) 0.000 0.0046(14) 0.000
C3 0.055(2) 0.0606(17) 0.0512(15) 0.000 0.0167(13) 0.000
C4 0.0570(18) 0.0488(15) 0.0345(12) 0.000 0.0100(12) 0.000
C5 0.0496(16) 0.0375(12) 0.0293(11) 0.000 0.0053(10) 0.000
C6 0.0450(16) 0.0442(13) 0.0315(11) 0.000 0.0028(11) 0.000
C7 0.0487(16) 0.0471(14) 0.0271(11) 0.000 0.0036(10) 0.000
C8 0.0453(15) 0.0499(14) 0.0261(11) 0.000 0.0024(10) 0.000
C9 0.0504(16) 0.0390(12) 0.0272(11) 0.000 0.0008(10) 0.000
C10 0.0514(17) 0.0576(15) 0.0279(11) 0.000 0.0025(11) 0.000
C11 0.0416(16) 0.0620(16) 0.0365(12) 0.000 0.0031(11) 0.000
C12 0.0451(16) 0.0647(17) 0.0390(13) 0.000 0.0079(11) 0.000
C13 0.0752(17) 0.108(2) 0.0573(12) 0.0173(13) 0.0057(11) 0.0351(14)

loop_
_atom_type_symbol
_atom_type_description
_atom_type_scat_dispersion_real
_atom_type_scat_dispersion_imag
_atom_type_scat_source
C C 0.0030 0.0020 'International Tables Vol C Tables 4.2.6.8 and 6.1.1.4'
H H 0.0000 0.0000 'International Tables Vol C Tables 4.2.6.8 and 6.1.1.4'
N N 0.0060 0.0030 'International Tables Vol C Tables 4.2.6.8 and 6.1.1.4'
O O 0.0110 0.0060 'International Tables Vol C Tables 4.2.6.8 and 6.1.1.4'

loop_
_geom_angle_atom_site_label_1
_geom_angle_atom_site_label_2
_geom_angle_atom_site_label_3
_geom_angle
_geom_angle_site_symmetry_1
_geom_angle_site_symmetry_3
C10 O3 C11 119.66(18) . .
H1A N1 H1B 120.0 . .
C9 N1 H1A 120.0 . .
C9 N1 H1B 120.0 . .
C2 C1 H1 120.8 . .
C6 C1 H1 120.8 . .
C6 C1 C2 118.3(2) . .
C1 C2 H2 119.6 . .
C3 C2 C1 120.8(3) . .
C3 C2 H2 119.6 . .
C2 C3 H3 119.5 . .
C4 C3 C2 121.1(2) . .
C4 C3 H3 119.5 . .
C3 C4 H4 121.1 . .
C5 C4 C3 117.8(2) . .
C5 C4 H4 121.1 . .
C4 C5 C6 121.1(2) . .
C4 C5 C9 131.5(2) . .
C6 C5 C9 107.37(19) . .
C1 C6 C5 120.8(2) . .
C1 C6 C7 130.7(2) . .
C5 C6 C7 108.4(2) . .
O1 C7 C6 123.0(2) . .
O1 C7 C8 130.9(2) . .
C8 C7 C6 106.16(18) . .
C9 C8 C7 108.5(2) . .
C9 C8 C10 120.6(2) . .
C10 C8 C7 131.0(2) . .
N1 C9 C5 123.6(2) . .
N1 C9 C8 126.8(2) . .
C8 C9 C5 109.55(19) . .
O2 C10 O3 122.8(2) . .
O2 C10 C8 122.9(2) . .
O3 C10 C8 114.4(2) . .
O3 C11 C12 102.4(2) . .
O3 C11 C13 110.35(15) . .
O3 C11 C13 110.35(14) . 8_565
C13 C11 C12 109.87(15) . .
C13 C11 C12 109.87(15) 8_565 .
C13 C11 C13 113.4(3) . 8_565
C11 C12 H12A 109.5 . .
C11 C12 H12B 109.5 . .
C11 C12 H12C 109.5 . .
H12A C12 H12B 109.5 . .
H12A C12 H12C 111.3 . .
H12B C12 H12C 107.6 . .
C11 C13 H13A 109.5 . .
C11 C13 H13B 109.5 . .
C11 C13 H13C 109.5 . .
H13A C13 H13B 109.5 . .
H13A C13 H13C 109.5 . .
H13B C13 H13C 109.5 . .

loop_
_geom_bond_atom_site_label_1
_geom_bond_atom_site_label_2
_geom_bond_distance
_geom_bond_site_symmetry_2
O1 C7 1.224(3) .
O2 C10 1.224(3) .
O3 C10 1.345(3) .
O3 C11 1.475(3) .
N1 H1A 0.8600 .
N1 H1B 0.8600 .
N1 C9 1.304(3) .
C1 H1 0.9300 .
C1 C2 1.386(4) .
C1 C6 1.367(4) .
C2 H2 0.9300 .
C2 C3 1.385(4) .
C3 H3 0.9300 .
C3 C4 1.382(4) .
C4 H4 0.9300 .
C4 C5 1.378(3) .
C5 C6 1.397(3) .
C5 C9 1.472(4) .
C6 C7 1.507(3) .
C7 C8 1.445(3) .
C8 C9 1.406(3) .
C8 C10 1.444(4) .
C11 C12 1.515(3) .
C11 C13 1.512(3) 8_565
C11 C13 1.512(3) .
C12 H12A 0.9600 .
C12 H12B 0.9601 .
C12 H12C 0.9593 .
C13 H13A 0.9600 .
C13 H13B 0.9600 .
C13 H13C 0.9600 .

loop_
_geom_torsion_atom_site_label_1
_geom_torsion_atom_site_label_2
_geom_torsion_atom_site_label_3
_geom_torsion_atom_site_label_4
_geom_torsion
_geom_torsion_site_symmetry_4
O1 C7 C8 C9 180.0 .
O1 C7 C8 C10 0.0 .
C1 C2 C3 C4 0.0 .
C1 C6 C7 O1 0.0 .
C1 C6 C7 C8 180.0 .
C2 C1 C6 C5 0.0 .
C2 C1 C6 C7 180.0 .
C2 C3 C4 C5 0.0 .
C3 C4 C5 C6 0.0 .
C3 C4 C5 C9 180.0 .
C4 C5 C6 C1 0.0 .
C4 C5 C6 C7 180.0 .
C4 C5 C9 N1 0.0 .
C4 C5 C9 C8 180.0 .
C5 C6 C7 O1 180.0 .
C5 C6 C7 C8 0.0 .
C6 C1 C2 C3 0.0 .
C6 C5 C9 N1 180.0 .
C6 C5 C9 C8 0.0 .
C6 C7 C8 C9 0.0 .
C6 C7 C8 C10 180.0 .
C7 C8 C9 N1 180.0 .
C7 C8 C9 C5 0.0 .
C7 C8 C10 O2 180.0 .
C7 C8 C10 O3 0.0 .
C9 C5 C6 C1 180.0 .
C9 C5 C6 C7 0.0 .
C9 C8 C10 O2 0.0 .
C9 C8 C10 O3 180.0 .
C10 O3 C11 C12 180.0 .
C10 O3 C11 C13 63.06(15) 8_565
C10 O3 C11 C13 -63.06(15) .
C10 C8 C9 N1 0.0 .
C10 C8 C9 C5 180.0 .
C11 O3 C10 O2 0.0 .
C11 O3 C10 C8 180.0 .
